data_4340222
loop_
_publ_author_name
'Malarek, Michael S.'
'Evans, David J.'
'Smith, Paul D.'
'Bleeker, Ashley R.'
'White, Jonathan M.'
'Young, Charles G.'

_publ_section_title
;
 Pi-acid/pi-base carbonyloxomolybdenum(IV) complexes and their
 oxomolybdenum(VI/IV) precursors.
;
_journal_issue 5
_journal_name_full 'Inorganic chemistry'
_journal_page_first 2209
_journal_page_last 2216
_journal_paper_doi 10.1021/ic0510314
_journal_volume 45
_journal_year 2006
_chemical_formula_moiety 'C25 H35 B Mo N6 O2 S'
_chemical_formula_sum 'C25 H35 B Mo N6 O2 S'
_chemical_formula_weight 590.40
_chemical_name_systematic
;
(benzylthiolato){Hydrotris(3-isopropyl-
pyrazol-1-yl)borato}dioxomolybdenum(VI)
;
_space_group_IT_number 14
_symmetry_cell_setting monoclinic
_symmetry_space_group_name_Hall '-P 2ybc'
_symmetry_space_group_name_H-M 'P 1 21/c 1'
_atom_sites_solution_hydrogens geom
_atom_sites_solution_primary direct
_atom_sites_solution_secondary difmap
_audit_creation_method SHELXL-97
_cell_angle_alpha 90.00
_cell_angle_beta 103.8370(10)
_cell_angle_gamma 90.00
_cell_formula_units_Z 4
_cell_length_a 15.2064(8)
_cell_length_b 10.1692(5)
_cell_length_c 19.0274(9)
_cell_measurement_reflns_used 8037
_cell_measurement_temperature 293(2)
_cell_measurement_theta_max 27.5
_cell_measurement_theta_min 2.3
_cell_volume 2857.0(2)
_computing_cell_refinement 'Bruker SMART'
_computing_data_collection 'Bruker SMART'
_computing_data_reduction 'Bruker SAINT'
_computing_molecular_graphics 'WinGX SHELXTL'
_computing_publication_material 'WinGX SHELXTL'
_computing_structure_refinement 'WinGX SHELXTL'
_computing_structure_solution 'WinGX SHELXTL'
_diffrn_ambient_temperature 293(2)
_diffrn_measured_fraction_theta_full 0.999
_diffrn_measured_fraction_theta_max 0.999
_diffrn_measurement_device_type 'CCD area detector'
_diffrn_measurement_method 'psi and omega scans'
_diffrn_radiation_monochromator graphite
_diffrn_radiation_source 'fine-focus sealed tube'
_diffrn_radiation_type MoK\a
_diffrn_radiation_wavelength 0.71073
_diffrn_reflns_av_R_equivalents 0.0183
_diffrn_reflns_av_sigmaI/netI 0.0206
_diffrn_reflns_limit_h_max 16
_diffrn_reflns_limit_h_min -16
_diffrn_reflns_limit_k_max 11
_diffrn_reflns_limit_k_min -11
_diffrn_reflns_limit_l_max 21
_diffrn_reflns_limit_l_min -12
_diffrn_reflns_number 12436
_diffrn_reflns_theta_full 23.26
_diffrn_reflns_theta_max 23.26
_diffrn_reflns_theta_min 2.20
_exptl_absorpt_coefficient_mu 0.564
_exptl_crystal_colour brown
_exptl_crystal_density_diffrn 1.373
_exptl_crystal_density_method 'not measured'
_exptl_crystal_F_000 1224
_refine_diff_density_max 0.427
_refine_diff_density_min -0.183
_refine_diff_density_rms 0.046
_refine_ls_extinction_method none
_refine_ls_goodness_of_fit_ref 1.036
_refine_ls_hydrogen_treatment mixed
_refine_ls_matrix_type full
_refine_ls_number_parameters 335
_refine_ls_number_reflns 4097
_refine_ls_number_restraints 0
_refine_ls_restrained_S_all 1.036
_refine_ls_R_factor_all 0.0273
_refine_ls_R_factor_gt 0.0251
_refine_ls_shift/su_max 0.000
_refine_ls_shift/su_mean 0.000
_refine_ls_structure_factor_coef Fsqd
_refine_ls_weighting_details 'calc w=1/[\s^2^(Fo^2^)+(0.0384P)^2^+1.2989P] where P=(Fo^2^+2Fc^2^)/3'
_refine_ls_weighting_scheme calc
_refine_ls_wR_factor_gt 0.0674
_refine_ls_wR_factor_ref 0.0687
_reflns_number_gt 3792
_reflns_number_total 4097
_reflns_threshold_expression >2sigma(I)
_cod_data_source_file ic0510314si20051110_074106.cif
_cod_data_source_block Tp(iPr)MoO2(SBz)_(jmwmm8)
_cod_depositor_comments
;
The following automatic conversions were performed:

'_symmetry_cell_setting' value 'Monoclinic' changed to 'monoclinic'
according to
/usr/data/users/saulius/automatic-downloads/retrospective/ACS/lib/dictionaries/cif_core.dic
dictionary named 'cif_core.dic' version 2.4.2 from 2011-04-26.

Automatic conversion script
Id: cif_fix_values 2281 2013-09-26 08:29:07Z andrius 
;
_cod_original_sg_symbol_H-M 'P2(1)/c  '
_cod_database_code 4340222

loop_
_symmetry_equiv_pos_as_xyz
'x, y, z'
'-x, y+1/2, -z+1/2'
'-x, -y, -z'
'x, -y-1/2, z-1/2'

loop_
_atom_site_label
_atom_site_type_symbol
_atom_site_fract_x
_atom_site_fract_y
_atom_site_fract_z
_atom_site_U_iso_or_equiv
_atom_site_adp_type
_atom_site_occupancy
_atom_site_symmetry_multiplicity
_atom_site_calc_flag
_atom_site_refinement_flags
C11 C 0.44761(17) 0.2517(3) 0.39706(14) 0.0566(7) Uani 1 1 d .
H11 H 0.4764 0.3176 0.4281 0.068 Uiso 1 1 calc R
C12 C 0.47785(19) 0.1259(3) 0.39508(16) 0.0599(8) Uani 1 1 d .
H12 H 0.5307 0.0901 0.4237 0.072 Uiso 1 1 calc R
C13 C 0.41355(15) 0.0616(2) 0.34143(12) 0.0427(6) Uani 1 1 d .
C14 C 0.41353(16) -0.0810(3) 0.32065(13) 0.0467(6) Uani 1 1 d .
H14 H 0.3559 -0.1001 0.2862 0.056 Uiso 1 1 calc R
C15 C 0.4901(2) -0.1134(3) 0.28417(18) 0.0705(9) Uani 1 1 d .
H15A H 0.4851 -0.0584 0.2424 0.106 Uiso 1 1 calc R
H15B H 0.4859 -0.2040 0.2696 0.106 Uiso 1 1 calc R
H15C H 0.5473 -0.0982 0.3176 0.106 Uiso 1 1 calc R
C16 C 0.4202(2) -0.1676(3) 0.38714(18) 0.0794(9) Uani 1 1 d .
H16A H 0.3703 -0.1490 0.4084 0.119 Uiso 1 1 calc R
H16B H 0.4761 -0.1498 0.4218 0.119 Uiso 1 1 calc R
H16C H 0.4184 -0.2584 0.3731 0.119 Uiso 1 1 calc R
C21 C 0.30673(17) 0.5472(2) 0.22634(15) 0.0498(6) Uani 1 1 d .
H21 H 0.3285 0.6206 0.2542 0.060 Uiso 1 1 calc R
C22 C 0.28088(18) 0.5442(2) 0.15257(14) 0.0514(6) Uani 1 1 d .
H22 H 0.2820 0.6138 0.1211 0.062 Uiso 1 1 calc R
C23 C 0.25268(15) 0.4166(2) 0.13405(13) 0.0406(5) Uani 1 1 d .
C24 C 0.21240(17) 0.3650(2) 0.05893(13) 0.0465(6) Uani 1 1 d .
H24 H 0.2065 0.2693 0.0617 0.056 Uiso 1 1 calc R
C25 C 0.2733(2) 0.3959(4) 0.00795(17) 0.0780(9) Uani 1 1 d .
H25A H 0.3304 0.3521 0.0246 0.117 Uiso 1 1 calc R
H25B H 0.2829 0.4891 0.0071 0.117 Uiso 1 1 calc R
H25C H 0.2448 0.3659 -0.0399 0.117 Uiso 1 1 calc R
C26 C 0.1175(2) 0.4240(3) 0.03100(16) 0.0722(9) Uani 1 1 d .
H26A H 0.0800 0.4002 0.0630 0.108 Uiso 1 1 calc R
H26B H 0.0912 0.3907 -0.0166 0.108 Uiso 1 1 calc R
H26C H 0.1220 0.5181 0.0291 0.108 Uiso 1 1 calc R
C31 C 0.15999(18) 0.3829(2) 0.38101(14) 0.0508(7) Uani 1 1 d .
H31 H 0.1765 0.4501 0.4147 0.061 Uiso 1 1 calc R
C32 C 0.07934(18) 0.3161(3) 0.36704(14) 0.0529(7) Uani 1 1 d .
H32 H 0.0314 0.3295 0.3888 0.063 Uiso 1 1 calc R
C33 C 0.08355(15) 0.2246(2) 0.31399(12) 0.0393(5) Uani 1 1 d .
C34 C 0.01496(16) 0.1215(2) 0.28107(14) 0.0445(6) Uani 1 1 d .
H34 H 0.0196 0.1063 0.2312 0.053 Uiso 1 1 calc R
C35 C 0.0347(2) -0.0078(3) 0.32215(15) 0.0594(7) Uani 1 1 d .
H35A H 0.0957 -0.0347 0.3238 0.089 Uiso 1 1 calc R
H35B H -0.0067 -0.0740 0.2980 0.089 Uiso 1 1 calc R
H35C H 0.0277 0.0037 0.3706 0.089 Uiso 1 1 calc R
C36 C -0.08168(18) 0.1664(3) 0.27862(19) 0.0713(9) Uani 1 1 d .
H36A H -0.1237 0.1010 0.2545 0.107 Uiso 1 1 calc R
H36B H -0.0934 0.2480 0.2527 0.107 Uiso 1 1 calc R
H36C H -0.0886 0.1784 0.3271 0.107 Uiso 1 1 calc R
C40 C 0.30496(18) -0.0980(2) 0.12171(14) 0.0495(6) Uani 1 1 d .
H41A H 0.3624 -0.1349 0.1177 0.059 Uiso 1 1 calc R
H41B H 0.2884 -0.1403 0.1624 0.059 Uiso 1 1 calc R
C41 C 0.23431(17) -0.1309(2) 0.05381(13) 0.0421(6) Uani 1 1 d .
C42 C 0.14247(18) -0.1129(3) 0.04914(15) 0.0538(7) Uani 1 1 d .
H42 H 0.1241 -0.0762 0.0881 0.065 Uiso 1 1 calc R
C43 C 0.07779(19) -0.1486(3) -0.01248(16) 0.0565(7) Uani 1 1 d .
H43 H 0.0167 -0.1342 -0.0149 0.068 Uiso 1 1 calc R
C44 C 0.10357(19) -0.2051(2) -0.06971(14) 0.0532(7) Uani 1 1 d .
H44 H 0.0601 -0.2307 -0.1107 0.064 Uiso 1 1 calc R
C45 C 0.1939(2) -0.2238(3) -0.06636(14) 0.0588(7) Uani 1 1 d .
H45 H 0.2117 -0.2615 -0.1053 0.071 Uiso 1 1 calc R
C46 C 0.25895(18) -0.1865(3) -0.00484(14) 0.0513(6) Uani 1 1 d .
H46 H 0.3200 -0.1992 -0.0032 0.062 Uiso 1 1 calc R
B1 B 0.3051(2) 0.3821(3) 0.33049(16) 0.0443(7) Uani 1 1 d .
N11 N 0.34737(12) 0.14709(18) 0.31222(10) 0.0386(5) Uani 1 1 d .
N12 N 0.36977(13) 0.2648(2) 0.34715(10) 0.0429(5) Uani 1 1 d .
N21 N 0.26216(12) 0.34411(17) 0.19488(10) 0.0374(4) Uani 1 1 d .
N22 N 0.29564(12) 0.42735(18) 0.25204(10) 0.0408(5) Uani 1 1 d .
N31 N 0.16424(12) 0.23734(18) 0.29654(10) 0.0373(4) Uani 1 1 d .
N32 N 0.21107(13) 0.33626(19) 0.33866(10) 0.0414(5) Uani 1 1 d .
O1 O 0.11903(10) 0.16057(17) 0.14984(9) 0.0464(4) Uani 1 1 d .
O2 O 0.20463(11) -0.02454(16) 0.24098(9) 0.0469(4) Uani 1 1 d .
S1 S 0.32074(4) 0.07905(6) 0.14130(3) 0.04437(16) Uani 1 1 d .
Mo1 Mo 0.216703(12) 0.132330(18) 0.214012(10) 0.03455(9) Uani 1 1 d .
H H 0.3310(15) 0.463(2) 0.3681(13) 0.047(6) Uiso 1 1 d .

loop_
_atom_site_aniso_label
_atom_site_aniso_U_11
_atom_site_aniso_U_22
_atom_site_aniso_U_33
_atom_site_aniso_U_23
_atom_site_aniso_U_13
_atom_site_aniso_U_12
C11 0.0456(15) 0.0662(19) 0.0511(16) -0.0133(14) -0.0019(12) -0.0107(13)
C12 0.0441(16) 0.069(2) 0.0565(17) -0.0052(14) -0.0080(13) 0.0035(13)
C13 0.0361(13) 0.0533(15) 0.0385(13) 0.0016(11) 0.0085(10) -0.0016(11)
C14 0.0365(13) 0.0517(15) 0.0486(15) 0.0012(12) 0.0036(11) 0.0022(11)
C15 0.0581(18) 0.074(2) 0.082(2) -0.0089(17) 0.0208(16) 0.0096(15)
C16 0.098(3) 0.067(2) 0.072(2) 0.0124(17) 0.0165(19) -0.0096(18)
C21 0.0544(15) 0.0346(14) 0.0619(17) -0.0076(12) 0.0168(13) -0.0062(11)
C22 0.0608(16) 0.0402(15) 0.0548(17) 0.0082(12) 0.0169(13) 0.0008(12)
C23 0.0389(13) 0.0385(13) 0.0455(14) 0.0030(11) 0.0125(11) 0.0050(10)
C24 0.0518(15) 0.0456(15) 0.0417(14) 0.0035(11) 0.0104(12) 0.0029(11)
C25 0.089(2) 0.093(2) 0.0604(19) -0.0138(17) 0.0332(18) -0.0155(19)
C26 0.068(2) 0.084(2) 0.0563(18) 0.0001(16) -0.0011(15) 0.0146(17)
C31 0.0637(18) 0.0441(15) 0.0491(16) -0.0124(12) 0.0226(13) 0.0001(12)
C32 0.0549(16) 0.0547(16) 0.0569(16) -0.0075(13) 0.0291(13) 0.0022(13)
C33 0.0408(13) 0.0390(13) 0.0401(13) 0.0074(10) 0.0136(10) 0.0047(10)
C34 0.0420(14) 0.0518(15) 0.0411(14) 0.0034(11) 0.0126(11) -0.0048(11)
C35 0.0702(18) 0.0503(16) 0.0592(17) -0.0013(13) 0.0183(14) -0.0116(13)
C36 0.0427(16) 0.080(2) 0.094(2) 0.0059(18) 0.0225(15) -0.0052(15)
C40 0.0533(15) 0.0452(14) 0.0473(15) -0.0075(12) 0.0068(12) 0.0111(12)
C41 0.0510(15) 0.0321(13) 0.0422(14) -0.0005(10) 0.0090(11) 0.0022(10)
C42 0.0560(17) 0.0572(17) 0.0510(16) -0.0144(13) 0.0181(13) -0.0068(13)
C43 0.0467(15) 0.0565(17) 0.0649(19) -0.0087(14) 0.0107(14) -0.0084(12)
C44 0.0613(17) 0.0450(15) 0.0472(15) -0.0038(12) 0.0007(13) -0.0038(13)
C45 0.077(2) 0.0568(17) 0.0411(15) -0.0105(13) 0.0105(14) 0.0110(14)
C46 0.0518(15) 0.0538(16) 0.0480(15) -0.0051(13) 0.0112(12) 0.0122(12)
B1 0.0473(16) 0.0406(16) 0.0447(17) -0.0116(13) 0.0102(13) -0.0087(12)
N11 0.0347(10) 0.0416(11) 0.0388(11) -0.0057(9) 0.0075(9) -0.0034(8)
N12 0.0396(11) 0.0478(12) 0.0392(11) -0.0084(9) 0.0050(9) -0.0068(9)
N21 0.0384(11) 0.0336(10) 0.0403(11) -0.0044(9) 0.0095(9) -0.0036(8)
N22 0.0415(11) 0.0358(11) 0.0455(11) -0.0073(9) 0.0113(9) -0.0062(8)
N31 0.0391(11) 0.0356(10) 0.0379(11) -0.0042(8) 0.0107(8) -0.0014(8)
N32 0.0456(12) 0.0389(11) 0.0407(11) -0.0091(9) 0.0124(9) -0.0035(9)
O1 0.0368(9) 0.0529(10) 0.0473(10) -0.0049(8) 0.0057(8) -0.0008(7)
O2 0.0438(9) 0.0422(10) 0.0547(10) -0.0036(8) 0.0117(8) -0.0039(7)
S1 0.0429(3) 0.0455(4) 0.0470(4) -0.0071(3) 0.0153(3) -0.0022(3)
Mo1 0.03363(14) 0.03429(14) 0.03523(14) -0.00560(8) 0.00727(9) -0.00292(8)

loop_
_atom_type_symbol
_atom_type_description
_atom_type_scat_dispersion_real
_atom_type_scat_dispersion_imag
_atom_type_scat_source
C C 0.0033 0.0016 'International Tables Vol C Tables 4.2.6.8 and 6.1.1.4'
H H 0.0000 0.0000 'International Tables Vol C Tables 4.2.6.8 and 6.1.1.4'
B B 0.0013 0.0007 'International Tables Vol C Tables 4.2.6.8 and 6.1.1.4'
N N 0.0061 0.0033 'International Tables Vol C Tables 4.2.6.8 and 6.1.1.4'
O O 0.0106 0.0060 'International Tables Vol C Tables 4.2.6.8 and 6.1.1.4'
S S 0.1246 0.1234 'International Tables Vol C Tables 4.2.6.8 and 6.1.1.4'
Mo Mo -1.6832 0.6857 'International Tables Vol C Tables 4.2.6.8 and 6.1.1.4'

loop_
_geom_angle_atom_site_label_1
_geom_angle_atom_site_label_2
_geom_angle_atom_site_label_3
_geom_angle
N12 C11 C12 108.8(2)
N12 C11 H11 125.6
C12 C11 H11 125.6
C11 C12 C13 106.1(2)
C11 C12 H12 126.9
C13 C12 H12 126.9
N11 C13 C12 108.9(2)
N11 C13 C14 124.2(2)
C12 C13 C14 126.9(2)
C13 C14 C16 110.1(2)
C13 C14 C15 112.1(2)
C16 C14 C15 110.2(2)
C13 C14 H14 108.1
C16 C14 H14 108.1
C15 C14 H14 108.1
C14 C15 H15A 109.5
C14 C15 H15B 109.5
H15A C15 H15B 109.5
C14 C15 H15C 109.5
H15A C15 H15C 109.5
H15B C15 H15C 109.5
C14 C16 H16A 109.5
C14 C16 H16B 109.5
H16A C16 H16B 109.5
C14 C16 H16C 109.5
H16A C16 H16C 109.5
H16B C16 H16C 109.5
N22 C21 C22 109.0(2)
N22 C21 H21 125.5
C22 C21 H21 125.5
C21 C22 C23 106.1(2)
C21 C22 H22 126.9
C23 C22 H22 126.9
N21 C23 C22 109.3(2)
N21 C23 C24 123.9(2)
C22 C23 C24 126.7(2)
C23 C24 C25 111.1(2)
C23 C24 C26 109.1(2)
C25 C24 C26 111.2(2)
C23 C24 H24 108.4
C25 C24 H24 108.4
C26 C24 H24 108.4
C24 C25 H25A 109.5
C24 C25 H25B 109.5
H25A C25 H25B 109.5
C24 C25 H25C 109.5
H25A C25 H25C 109.5
H25B C25 H25C 109.5
C24 C26 H26A 109.5
C24 C26 H26B 109.5
H26A C26 H26B 109.5
C24 C26 H26C 109.5
H26A C26 H26C 109.5
H26B C26 H26C 109.5
N32 C31 C32 109.3(2)
N32 C31 H31 125.4
C32 C31 H31 125.4
C31 C32 C33 106.2(2)
C31 C32 H32 126.9
C33 C32 H32 126.9
N31 C33 C32 108.5(2)
N31 C33 C34 122.9(2)
C32 C33 C34 128.5(2)
C33 C34 C35 110.8(2)
C33 C34 C36 111.7(2)
C35 C34 C36 110.1(2)
C33 C34 H34 108.0
C35 C34 H34 108.0
C36 C34 H34 108.0
C34 C35 H35A 109.5
C34 C35 H35B 109.5
H35A C35 H35B 109.5
C34 C35 H35C 109.5
H35A C35 H35C 109.5
H35B C35 H35C 109.5
C34 C36 H36A 109.5
C34 C36 H36B 109.5
H36A C36 H36B 109.5
C34 C36 H36C 109.5
H36A C36 H36C 109.5
H36B C36 H36C 109.5
C41 C40 S1 114.98(17)
C41 C40 H41A 108.5
S1 C40 H41A 108.5
C41 C40 H41B 108.5
S1 C40 H41B 108.5
H41A C40 H41B 107.5
C46 C41 C42 117.7(2)
C46 C41 C40 120.6(2)
C42 C41 C40 121.6(2)
C43 C42 C41 121.2(3)
C43 C42 H42 119.4
C41 C42 H42 119.4
C44 C43 C42 120.2(3)
C44 C43 H43 119.9
C42 C43 H43 119.9
C43 C44 C45 119.7(2)
C43 C44 H44 120.2
C45 C44 H44 120.2
C44 C45 C46 120.2(2)
C44 C45 H45 119.9
C46 C45 H45 119.9
C41 C46 C45 121.0(2)
C41 C46 H46 119.5
C45 C46 H46 119.5
N12 B1 N22 109.9(2)
N12 B1 N32 108.0(2)
N22 B1 N32 108.3(2)
N12 B1 H 109.6(12)
N22 B1 H 110.2(12)
N32 B1 H 110.8(12)
C13 N11 N12 106.81(18)
C13 N11 Mo1 133.15(15)
N12 N11 Mo1 119.89(13)
C11 N12 N11 109.4(2)
C11 N12 B1 129.9(2)
N11 N12 B1 120.46(18)
C23 N21 N22 106.55(18)
C23 N21 Mo1 131.86(15)
N22 N21 Mo1 121.03(14)
C21 N22 N21 109.0(2)
C21 N22 B1 129.6(2)
N21 N22 B1 120.98(18)
C33 N31 N32 107.51(18)
C33 N31 Mo1 129.37(15)
N32 N31 Mo1 123.07(14)
C31 N32 N31 108.51(19)
C31 N32 B1 129.8(2)
N31 N32 B1 121.65(18)
C40 S1 Mo1 105.39(9)
O2 Mo1 O1 103.63(8)
O2 Mo1 N31 98.99(7)
O1 Mo1 N31 91.54(7)
O2 Mo1 N21 167.95(7)
O1 Mo1 N21 88.42(7)
N31 Mo1 N21 80.43(7)
O2 Mo1 N11 87.27(7)
O1 Mo1 N11 165.85(7)
N31 Mo1 N11 77.68(6)
N21 Mo1 N11 80.83(6)
O2 Mo1 S1 95.50(6)
O1 Mo1 S1 101.91(6)
N31 Mo1 S1 157.32(5)
N21 Mo1 S1 81.76(5)
N11 Mo1 S1 85.72(5)

loop_
_geom_bond_atom_site_label_1
_geom_bond_atom_site_label_2
_geom_bond_distance
C11 N12 1.335(3)
C11 C12 1.364(4)
C11 H11 0.9300
C12 C13 1.396(3)
C12 H12 0.9300
C13 N11 1.345(3)
C13 C14 1.503(3)
C14 C16 1.525(4)
C14 C15 1.527(4)
C14 H14 0.9800
C15 H15A 0.9600
C15 H15B 0.9600
C15 H15C 0.9600
C16 H16A 0.9600
C16 H16B 0.9600
C16 H16C 0.9600
C21 N22 1.339(3)
C21 C22 1.364(4)
C21 H21 0.9300
C22 C23 1.385(3)
C22 H22 0.9300
C23 N21 1.351(3)
C23 C24 1.508(3)
C24 C25 1.525(4)
C24 C26 1.535(4)
C24 H24 0.9800
C25 H25A 0.9600
C25 H25B 0.9600
C25 H25C 0.9600
C26 H26A 0.9600
C26 H26B 0.9600
C26 H26C 0.9600
C31 N32 1.333(3)
C31 C32 1.371(4)
C31 H31 0.9300
C32 C33 1.385(3)
C32 H32 0.9300
C33 N31 1.352(3)
C33 C34 1.506(3)
C34 C35 1.523(3)
C34 C36 1.529(4)
C34 H34 0.9800
C35 H35A 0.9600
C35 H35B 0.9600
C35 H35C 0.9600
C36 H36A 0.9600
C36 H36B 0.9600
C36 H36C 0.9600
C40 C41 1.507(3)
C40 S1 1.843(3)
C40 H41A 0.9700
C40 H41B 0.9700
C41 C46 1.380(3)
C41 C42 1.390(4)
C42 C43 1.387(4)
C42 H42 0.9300
C43 C44 1.369(4)
C43 H43 0.9300
C44 C45 1.373(4)
C44 H44 0.9300
C45 C46 1.392(4)
C45 H45 0.9300
C46 H46 0.9300
B1 N12 1.530(4)
B1 N22 1.536(4)
B1 N32 1.546(3)
B1 H 1.10(2)
N11 N12 1.372(3)
N11 Mo1 2.3846(18)
N21 N22 1.376(3)
N21 Mo1 2.3171(18)
N31 N32 1.374(3)
N31 Mo1 2.2005(18)
O1 Mo1 1.7065(16)
O2 Mo1 1.6990(16)
S1 Mo1 2.3994(6)
